data_7200110
loop_
_publ_author_name
'Kendrick, John'
'Gourlay, Matthew D.'
'Neumann, Marcus A.'
'Leusen, Frank J. J.'

_publ_section_title
;
 Predicting spontaneous racemate resolution using recent developments in
 crystal structure prediction
;
_journal_issue 11
_journal_name_full CrystEngComm
_journal_page_first 2391
_journal_page_last 2399
_journal_paper_doi 10.1039/b909038j
_journal_volume 11
_journal_year 2009
_space_group_IT_number 19
_symmetry_cell_setting orthorhombic
_symmetry_Int_Tables_number 19
_symmetry_space_group_name_Hall 'P 2ac 2ab'
_symmetry_space_group_name_H-M 'P 21 21 21'
_cell_angle_alpha 90.000000
_cell_angle_beta 90.000000
_cell_angle_gamma 90.000000
_cell_length_a 9.243233
_cell_length_b 8.909075
_cell_length_c 6.692944
_cell_volume 551.155
_cod_data_source_file 5HMO_enantiopure.cif
_cod_data_source_block 5HMO_E_18
_cod_original_sg_symbol_H-M 'P 2_1 2_1 2_1'
_cod_struct_determination_method theoretical
_cod_database_code 7200110

loop_
_symmetry_equiv_pos_site_id
_symmetry_equiv_pos_as_xyz
1 x,y,z
2 -x+1/2,-y,z+1/2
3 -x,y+1/2,-z+1/2
4 x+1/2,-y+1/2,-z

loop_
_atom_site_label
_atom_site_type_symbol
_atom_site_fract_x
_atom_site_fract_y
_atom_site_fract_z
C46 C 2.052899 0.413188 0.079779
C47 C 2.036931 0.320517 0.273278
O48 O 1.881331 0.323912 0.317833
C49 C 1.810194 0.392302 0.165345
N50 N 1.902602 0.438467 0.024494
O51 O 1.676065 0.406830 0.171755
C52 C 2.118218 0.381693 0.452433
O53 O 2.087542 0.535399 0.491871
H54 H 2.108147 0.519901 0.109690
H55 H 2.111782 0.351258 -0.035715
H56 H 2.065073 0.202346 0.248787
H57 H 1.870638 0.499863 -0.098262
H58 H 2.096014 0.310394 0.583323
H59 H 2.234329 0.372400 0.420013
H60 H 1.988591 0.543575 0.545762
